data_7153786
loop_
_publ_author_name
'Veillard, Romain'
'Bernoud, Elise'
'Abdellah, Ibrahim'
'Lohier, Jean-Fran\,cois'
'Alayrac, Carole'
'Gaumont, Annie-Claude'

_publ_section_title
;
 Silyl alkynylphosphine-boranes: key precursors of triazolylphosphines via
 tandem desilylation-Click chemistry.
;
_journal_issue 22
_journal_name_full 'Organic &amp; biomolecular chemistry'
_journal_page_first 3635
_journal_page_last 3640
_journal_paper_doi 10.1039/c4ob00397g
_journal_volume 12
_journal_year 2014
_chemical_absolute_configuration ad
_chemical_formula_moiety 'C14 H23 B N3 P'
_chemical_formula_sum 'C14 H23 B N3 P'
_chemical_formula_weight 275.13
_chemical_melting_point 399
_chemical_name_systematic
; 
 (R)-1-Benzyl-4-(methyl-tert-butylphosphino-borane)-1H-1,2,3-triazole 
;
_space_group_IT_number 19
_symmetry_cell_setting orthorhombic
_symmetry_space_group_name_Hall 'P 2ac 2ab'
_symmetry_space_group_name_H-M 'P 21 21 21'
_atom_sites_solution_hydrogens geom
_atom_sites_solution_primary direct
_atom_sites_solution_secondary difmap
_audit_creation_method SHELXL-97
_cell_angle_alpha 90.00
_cell_angle_beta 90.00
_cell_angle_gamma 90.00
_cell_formula_units_Z 4
_cell_length_a 9.8500(2)
_cell_length_b 11.1410(2)
_cell_length_c 14.4209(3)
_cell_measurement_reflns_used 9840
_cell_measurement_temperature 150(2)
_cell_measurement_theta_max 34.49
_cell_measurement_theta_min 2.31
_cell_volume 1582.53(5)
_computing_cell_refinement 'Bruker SAINT'
_computing_data_collection 'Bruker APEX2'
_computing_data_reduction 'Bruker SAINT'
_computing_molecular_graphics 'Bruker SHELXTL'
_computing_publication_material 'Bruker SHELXTL'
_computing_structure_refinement 'SHELXL-97 (Sheldrick, 2008)'
_computing_structure_solution 'SHELXS-97 (Sheldrick, 2008)'
_diffrn_ambient_temperature 150(2)
_diffrn_measured_fraction_theta_full 0.999
_diffrn_measured_fraction_theta_max 0.999
_diffrn_measurement_device_type 'Bruker APEX-II CCD'
_diffrn_measurement_method '\f and \w scans'
_diffrn_radiation_monochromator graphite
_diffrn_radiation_source 'fine-focus sealed tube'
_diffrn_radiation_type MoK\a
_diffrn_radiation_wavelength 0.71073
_diffrn_reflns_av_R_equivalents 0.0252
_diffrn_reflns_av_sigmaI/netI 0.0231
_diffrn_reflns_limit_h_max 15
_diffrn_reflns_limit_h_min -15
_diffrn_reflns_limit_k_max 17
_diffrn_reflns_limit_k_min -16
_diffrn_reflns_limit_l_max 22
_diffrn_reflns_limit_l_min -22
_diffrn_reflns_number 32222
_diffrn_reflns_theta_full 34.49
_diffrn_reflns_theta_max 34.49
_diffrn_reflns_theta_min 2.31
_exptl_absorpt_coefficient_mu 0.164
_exptl_absorpt_correction_type none
_exptl_crystal_colour colourless
_exptl_crystal_density_diffrn 1.155
_exptl_crystal_density_method 'not measured'
_exptl_crystal_description block
_exptl_crystal_F_000 592
_exptl_crystal_size_max 0.32
_exptl_crystal_size_mid 0.32
_exptl_crystal_size_min 0.28
_refine_diff_density_max 0.315
_refine_diff_density_min -0.214
_refine_diff_density_rms 0.044
_refine_ls_abs_structure_details 'Flack H D (1983), Acta Cryst. A39, 876-881'
_refine_ls_abs_structure_Flack 0.01(5)
_refine_ls_extinction_method none
_refine_ls_goodness_of_fit_ref 1.076
_refine_ls_hydrogen_treatment mixed
_refine_ls_matrix_type full
_refine_ls_number_parameters 219
_refine_ls_number_reflns 6676
_refine_ls_number_restraints 0
_refine_ls_restrained_S_all 1.076
_refine_ls_R_factor_all 0.0396
_refine_ls_R_factor_gt 0.0338
_refine_ls_shift/su_max 0.001
_refine_ls_shift/su_mean 0.000
_refine_ls_structure_factor_coef Fsqd
_refine_ls_weighting_details 'calc w=1/[\s^2^(Fo^2^)+(0.0420P)^2^+0.1605P] where P=(Fo^2^+2Fc^2^)/3'
_refine_ls_weighting_scheme calc
_refine_ls_wR_factor_gt 0.0799
_refine_ls_wR_factor_ref 0.0832
_reflns_number_gt 6142
_reflns_number_total 6676
_reflns_threshold_expression >2sigma(I)
_cod_data_source_file c4ob00397g2.cif
_cod_data_source_block 9
_cod_depositor_comments
;
The following automatic conversions were performed:

'_symmetry_cell_setting' value 'Orthorhombic' changed to
'orthorhombic' according to
/usr/data/users/saulius/crontab/automatic-downloads/rss-feeds/RSC/lib/dictionaries/cif_core.dic
dictionary named 'cif_core.dic' version 2.4.2 from 2011-04-26.

Automatic conversion script
Id: cif_fix_values 2281 2013-09-26 08:29:07Z andrius 

 Adding full bibliography for 7153779--7153787.cif.
;
_cod_original_sg_symbol_H-M 'P2(1)2(1)2(1) '
_cod_database_code 7153786

loop_
_symmetry_equiv_pos_as_xyz
'x, y, z'
'-x+1/2, -y, z+1/2'
'-x, y+1/2, -z+1/2'
'x+1/2, -y+1/2, -z'

loop_
_atom_site_label
_atom_site_type_symbol
_atom_site_fract_x
_atom_site_fract_y
_atom_site_fract_z
_atom_site_U_iso_or_equiv
_atom_site_adp_type
_atom_site_occupancy
_atom_site_symmetry_multiplicity
_atom_site_calc_flag
_atom_site_refinement_flags
_atom_site_disorder_assembly
_atom_site_disorder_group
P1 P 0.82331(2) 0.58823(2) 0.849768(15) 0.01913(5) Uani 1 1 d . A .
C4 C 0.29682(9) 0.64143(8) 0.62578(6) 0.02171(16) Uani 1 1 d . . .
C1 C 0.65276(9) 0.57419(8) 0.80678(6) 0.01995(15) Uani 1 1 d . . .
C2 C 0.55972(10) 0.66183(9) 0.78448(7) 0.02295(17) Uani 1 1 d . . .
H2 H 0.5722 0.7464 0.7862 0.028 Uiso 1 1 calc R . .
C10 C 0.81020(10) 0.60682(10) 0.97687(7) 0.02760(18) Uani 1 1 d . . .
C3 C 0.31521(10) 0.64826(10) 0.72936(7) 0.02793(19) Uani 1 1 d . . .
H3A H 0.3070 0.7330 0.7493 0.034 Uiso 1 1 calc R . .
H3B H 0.2419 0.6021 0.7599 0.034 Uiso 1 1 calc R . .
C6 C 0.36161(13) 0.70723(10) 0.47280(8) 0.0325(2) Uani 1 1 d . . .
H6 H 0.4191 0.7536 0.4339 0.039 Uiso 1 1 calc R . .
C5 C 0.38109(11) 0.70894(10) 0.56818(7) 0.0287(2) Uani 1 1 d . . .
H5 H 0.4518 0.7561 0.5942 0.034 Uiso 1 1 calc R . .
C7 C 0.25955(12) 0.63884(11) 0.43409(8) 0.0326(2) Uani 1 1 d . . .
H7 H 0.2465 0.6382 0.3688 0.039 Uiso 1 1 calc R . .
C8 C 0.17652(12) 0.57133(12) 0.49084(8) 0.0360(2) Uani 1 1 d . . .
H8 H 0.1063 0.5240 0.4644 0.043 Uiso 1 1 calc R . .
C9 C 0.19498(10) 0.57211(10) 0.58671(7) 0.0298(2) Uani 1 1 d . . .
H9 H 0.1377 0.5251 0.6253 0.036 Uiso 1 1 calc R . .
C11A C 0.7950(3) 0.7494(2) 0.99094(16) 0.0338(5) Uani 0.563(5) 1 d P A 1
H11A H 0.7176 0.7786 0.9548 0.051 Uiso 0.563(5) 1 calc PR A 1
H11B H 0.8781 0.7895 0.9699 0.051 Uiso 0.563(5) 1 calc PR A 1
H11C H 0.7802 0.7670 1.0568 0.051 Uiso 0.563(5) 1 calc PR A 1
C12A C 0.9395(5) 0.5702(4) 1.0215(3) 0.0389(8) Uani 0.563(5) 1 d P A 1
H12A H 1.0160 0.6028 0.9861 0.058 Uiso 0.563(5) 1 calc PR A 1
H12B H 0.9454 0.4824 1.0227 0.058 Uiso 0.563(5) 1 calc PR A 1
H12C H 0.9424 0.6013 1.0850 0.058 Uiso 0.563(5) 1 calc PR A 1
C13A C 0.6861(3) 0.5494(3) 1.01815(15) 0.0399(7) Uani 0.563(5) 1 d P A 1
H13A H 0.6874 0.5597 1.0856 0.060 Uiso 0.563(5) 1 calc PR A 1
H13B H 0.6854 0.4636 1.0031 0.060 Uiso 0.563(5) 1 calc PR A 1
H13C H 0.6046 0.5875 0.9926 0.060 Uiso 0.563(5) 1 calc PR A 1
C11B C 0.7276(5) 0.7062(4) 1.0031(2) 0.0499(11) Uani 0.437(5) 1 d P A 2
H11D H 0.7276 0.7140 1.0708 0.075 Uiso 0.437(5) 1 calc PR A 2
H11E H 0.6345 0.6931 0.9812 0.075 Uiso 0.437(5) 1 calc PR A 2
H11F H 0.7638 0.7797 0.9753 0.075 Uiso 0.437(5) 1 calc PR A 2
C12B C 0.9571(6) 0.6106(5) 1.0160(4) 0.0373(10) Uani 0.437(5) 1 d P A 2
H12D H 1.0037 0.6822 0.9926 0.056 Uiso 0.437(5) 1 calc PR A 2
H12E H 1.0064 0.5386 0.9961 0.056 Uiso 0.437(5) 1 calc PR A 2
H12F H 0.9539 0.6133 1.0839 0.056 Uiso 0.437(5) 1 calc PR A 2
C13B C 0.7494(4) 0.4821(4) 1.0174(2) 0.0471(12) Uani 0.437(5) 1 d P A 2
H13D H 0.7561 0.4822 1.0852 0.071 Uiso 0.437(5) 1 calc PR A 2
H13E H 0.8014 0.4144 0.9924 0.071 Uiso 0.437(5) 1 calc PR A 2
H13F H 0.6540 0.4742 0.9991 0.071 Uiso 0.437(5) 1 calc PR A 2
C14 C 0.89369(13) 0.44222(11) 0.82811(10) 0.0397(3) Uani 1 1 d . . .
H14A H 0.8443 0.3822 0.8646 0.060 Uiso 1 1 calc R A .
H14B H 0.9897 0.4416 0.8460 0.060 Uiso 1 1 calc R . .
H14C H 0.8855 0.4232 0.7620 0.060 Uiso 1 1 calc R . .
B1 B 0.92125(14) 0.71391(16) 0.78889(10) 0.0399(3) Uani 1 1 d . . .
N3 N 0.44689(8) 0.60115(8) 0.75962(5) 0.02214(14) Uani 1 1 d . . .
N2 N 0.46741(9) 0.48172(8) 0.76436(6) 0.02572(16) Uani 1 1 d . . .
N1 N 0.59226(9) 0.46489(8) 0.79319(6) 0.02407(15) Uani 1 1 d . . .
H1A H 0.929(2) 0.6770(18) 0.7208(15) 0.070(6) Uiso 1 1 d . . .
H1B H 1.0202(19) 0.7227(17) 0.8288(13) 0.063(5) Uiso 1 1 d . . .
H1C H 0.8654(17) 0.7936(16) 0.7980(12) 0.049(5) Uiso 1 1 d . . .

loop_
_atom_site_aniso_label
_atom_site_aniso_U_11
_atom_site_aniso_U_22
_atom_site_aniso_U_33
_atom_site_aniso_U_23
_atom_site_aniso_U_13
_atom_site_aniso_U_12
P1 0.01816(9) 0.02160(9) 0.01762(9) 0.00055(8) -0.00049(7) 0.00181(8)
C4 0.0188(4) 0.0255(4) 0.0208(4) -0.0002(3) -0.0007(3) 0.0054(3)
C1 0.0213(4) 0.0206(4) 0.0179(3) 0.0000(3) -0.0009(3) 0.0016(3)
C2 0.0233(4) 0.0226(4) 0.0230(4) -0.0013(3) -0.0021(3) 0.0030(3)
C10 0.0265(4) 0.0372(5) 0.0191(4) -0.0023(3) -0.0007(3) -0.0055(4)
C3 0.0196(4) 0.0426(5) 0.0216(4) -0.0004(4) -0.0005(3) 0.0095(4)
C6 0.0434(6) 0.0300(5) 0.0241(4) 0.0008(4) 0.0069(4) 0.0005(4)
C5 0.0323(5) 0.0284(4) 0.0253(5) -0.0045(4) 0.0036(4) -0.0045(4)
C7 0.0368(6) 0.0392(5) 0.0219(4) -0.0018(4) -0.0048(4) 0.0113(5)
C8 0.0281(5) 0.0476(6) 0.0321(5) -0.0041(4) -0.0100(4) -0.0020(5)
C9 0.0210(4) 0.0381(5) 0.0302(5) 0.0034(4) -0.0032(3) -0.0022(4)
C11A 0.0386(13) 0.0274(9) 0.0354(10) -0.0097(7) 0.0006(8) 0.0030(8)
C12A 0.042(2) 0.045(2) 0.0290(12) -0.0043(16) -0.0144(13) 0.0078(15)
C13A 0.0482(14) 0.0462(14) 0.0254(9) -0.0023(8) 0.0098(9) -0.0178(12)
C11B 0.051(2) 0.067(3) 0.0323(15) -0.0208(16) 0.0023(14) 0.016(2)
C12B 0.0358(16) 0.048(3) 0.0284(16) -0.004(2) -0.0107(12) -0.0124(19)
C13B 0.050(2) 0.065(3) 0.0259(13) 0.0140(14) -0.0065(12) -0.0336(19)
C14 0.0350(5) 0.0371(6) 0.0470(7) -0.0166(5) -0.0155(5) 0.0176(5)
B1 0.0332(6) 0.0512(8) 0.0353(7) 0.0182(6) -0.0003(5) -0.0117(6)
N3 0.0192(3) 0.0283(4) 0.0189(3) 0.0005(3) -0.0011(2) 0.0032(3)
N2 0.0258(4) 0.0268(4) 0.0245(4) 0.0041(3) -0.0047(3) -0.0020(3)
N1 0.0257(4) 0.0223(3) 0.0242(4) 0.0032(3) -0.0055(3) -0.0004(3)

loop_
_atom_type_symbol
_atom_type_description
_atom_type_scat_dispersion_real
_atom_type_scat_dispersion_imag
_atom_type_scat_source
C C 0.0033 0.0016 'International Tables Vol C Tables 4.2.6.8 and 6.1.1.4'
H H 0.0000 0.0000 'International Tables Vol C Tables 4.2.6.8 and 6.1.1.4'
B B 0.0013 0.0007 'International Tables Vol C Tables 4.2.6.8 and 6.1.1.4'
N N 0.0061 0.0033 'International Tables Vol C Tables 4.2.6.8 and 6.1.1.4'
P P 0.1023 0.0942 'International Tables Vol C Tables 4.2.6.8 and 6.1.1.4'

loop_
_geom_angle_atom_site_label_1
_geom_angle_atom_site_label_2
_geom_angle_atom_site_label_3
_geom_angle
C14 P1 C1 102.83(5)
C14 P1 C10 107.51(6)
C1 P1 C10 106.64(4)
C14 P1 B1 112.86(8)
C1 P1 B1 112.12(5)
C10 P1 B1 114.08(6)
C9 C4 C5 119.30(9)
C9 C4 C3 121.22(9)
C5 C4 C3 119.45(9)
N1 C1 C2 107.90(8)
N1 C1 P1 122.23(7)
C2 C1 P1 129.85(7)
N3 C2 C1 104.77(8)
N3 C2 H2 127.6
C1 C2 H2 127.6
C11B C10 C12A 126.1(2)
C11B C10 C13A 76.2(2)
C12A C10 C13A 114.2(2)
C11B C10 C12B 114.5(3)
C12A C10 C12B 18.33(18)
C13A C10 C12B 128.7(2)
C11B C10 C11A 31.4(2)
C12A C10 C11A 107.23(18)
C13A C10 C11A 107.14(16)
C12B C10 C11A 90.8(2)
C11B C10 C13B 111.0(3)
C12A C10 C13B 85.7(2)
C13A C10 C13B 36.14(17)
C12B C10 C13B 103.7(2)
C11A C10 C13B 140.0(2)
C11B C10 P1 112.95(16)
C12A C10 P1 109.8(2)
C13A C10 P1 113.70(10)
C12B C10 P1 107.3(2)
C11A C10 P1 104.02(10)
C13B C10 P1 106.68(14)
N3 C3 C4 112.55(8)
N3 C3 H3A 109.1
C4 C3 H3A 109.1
N3 C3 H3B 109.1
C4 C3 H3B 109.1
H3A C3 H3B 107.8
C7 C6 C5 120.59(10)
C7 C6 H6 119.7
C5 C6 H6 119.7
C6 C5 C4 120.02(10)
C6 C5 H5 120.0
C4 C5 H5 120.0
C6 C7 C8 119.54(10)
C6 C7 H7 120.2
C8 C7 H7 120.2
C7 C8 C9 120.48(10)
C7 C8 H8 119.8
C9 C8 H8 119.8
C4 C9 C8 120.06(10)
C4 C9 H9 120.0
C8 C9 H9 120.0
C10 C11A H11A 109.5
C10 C11A H11B 109.5
C10 C11A H11C 109.5
C10 C12A H12A 109.5
C10 C12A H12B 109.5
C10 C12A H12C 109.5
C10 C13A H13A 109.5
C10 C13A H13B 109.5
C10 C13A H13C 109.5
C10 C11B H11D 109.5
C10 C11B H11E 109.5
H11D C11B H11E 109.5
C10 C11B H11F 109.5
H11D C11B H11F 109.5
H11E C11B H11F 109.5
C10 C12B H12D 109.5
C10 C12B H12E 109.5
H12D C12B H12E 109.5
C10 C12B H12F 109.5
H12D C12B H12F 109.5
H12E C12B H12F 109.5
C10 C13B H13D 109.5
C10 C13B H13E 109.5
H13D C13B H13E 109.5
C10 C13B H13F 109.5
H13D C13B H13F 109.5
H13E C13B H13F 109.5
P1 C14 H14A 109.5
P1 C14 H14B 109.5
H14A C14 H14B 109.5
P1 C14 H14C 109.5
H14A C14 H14C 109.5
H14B C14 H14C 109.5
P1 B1 H1A 100.3(11)
P1 B1 H1B 105.2(10)
H1A B1 H1B 115.7(15)
P1 B1 H1C 107.2(9)
H1A B1 H1C 118.7(14)
H1B B1 H1C 108.2(13)
N2 N3 C2 110.95(8)
N2 N3 C3 120.09(8)
C2 N3 C3 128.95(9)
N1 N2 N3 107.33(8)
N2 N1 C1 109.04(8)

loop_
_geom_bond_atom_site_label_1
_geom_bond_atom_site_label_2
_geom_bond_distance
P1 C14 1.7956(11)
P1 C1 1.7974(9)
P1 C10 1.8491(10)
P1 B1 1.9137(14)
C4 C9 1.3856(14)
C4 C5 1.3945(14)
C4 C3 1.5066(13)
C1 N1 1.3699(12)
C1 C2 1.3772(12)
C2 N3 1.3494(13)
C2 H2 0.9500
C10 C11B 1.425(3)
C10 C12A 1.483(4)
C10 C13A 1.502(2)
C10 C12B 1.554(6)
C10 C11A 1.608(2)
C10 C13B 1.622(3)
C3 N3 1.4656(12)
C3 H3A 0.9900
C3 H3B 0.9900
C6 C7 1.3795(17)
C6 C5 1.3890(15)
C6 H6 0.9500
C5 H5 0.9500
C7 C8 1.3799(18)
C7 H7 0.9500
C8 C9 1.3945(15)
C8 H8 0.9500
C9 H9 0.9500
C11A H11A 0.9800
C11A H11B 0.9800
C11A H11C 0.9800
C12A H12A 0.9800
C12A H12B 0.9800
C12A H12C 0.9800
C13A H13A 0.9800
C13A H13B 0.9800
C13A H13C 0.9800
C11B H11D 0.9800
C11B H11E 0.9800
C11B H11F 0.9800
C12B H12D 0.9800
C12B H12E 0.9800
C12B H12F 0.9800
C13B H13D 0.9800
C13B H13E 0.9800
C13B H13F 0.9800
C14 H14A 0.9800
C14 H14B 0.9800
C14 H14C 0.9800
B1 H1A 1.07(2)
B1 H1B 1.136(19)
B1 H1C 1.053(18)
N3 N2 1.3476(12)
N2 N1 1.3116(12)
